data_4312528
loop_
_publ_author_name
'Hui-Zhong Kou'
'Bei Chuan Zhou'
'Ru-Ji Wang'

_publ_contact_author_address
;
Department of Chemistry
Tsinghua University
Beijing 100084
People's Republic of China
;
_publ_contact_author_email kouhz@mail.tsinghua.edu.cn
_publ_contact_author_fax 86-10-62788765
_publ_contact_author_name 'Hui-Zhong Kou'
_publ_contact_author_phone 86(10)62795529
_publ_section_title
;
 Heterotrimetallic 4f-3d Coordination Polymers: Synthesis, Crystal
 Structure, and Magnetic Properties
;
_journal_name_full 'Inorganic Chemistry'
_journal_page_first 7658
_journal_page_last 7665
_journal_paper_doi 10.1021/ic0348502
_journal_volume 42
_journal_year 2003
_chemical_formula_sum 'C26 H54 Cu2 Fe Gd N14 O13'
_chemical_formula_weight 1111.01
_space_group_IT_number 15
_symmetry_cell_setting monoclinic
_symmetry_space_group_name_Hall '-C 2yc'
_symmetry_space_group_name_H-M 'C 1 2/c 1'
_atom_sites_solution_hydrogens geom
_atom_sites_solution_primary direct
_atom_sites_solution_secondary difmap
_audit_creation_method SHELXL-97
_cell_angle_alpha 90.00
_cell_angle_beta 129.767(4)
_cell_angle_gamma 90.00
_cell_formula_units_Z 4
_cell_length_a 27.510(9)
_cell_length_b 10.130(3)
_cell_length_c 19.055(6)
_cell_measurement_reflns_used 25
_cell_measurement_temperature 293(2)
_cell_volume 4082(2)
_computing_cell_refinement 'SMART (Bruker, 2000)'
_computing_data_collection 'SMART (Bruker, 2000)'
_computing_data_reduction 'SAINT (Bruker, 2000)'
_computing_molecular_graphics 'PLATON (Spek, 2002)'
_computing_publication_material 'SHELXL-97 (Sheldrick, 1997)'
_computing_structure_refinement 'SHELXL-97 (Sheldrick, 1997)'
_computing_structure_solution 'SHELXS-97 (Sheldrick, 1990)'
_diffrn_ambient_temperature 293(2)
_diffrn_detector_area_resol_mean '15\\times15 microns'
_diffrn_measured_fraction_theta_full 0.998
_diffrn_measured_fraction_theta_max 0.998
_diffrn_measurement_device_type 'CCD area detector'
_diffrn_measurement_method 'phi and omega scans'
_diffrn_radiation_monochromator graphite
_diffrn_radiation_source 'fine-focus sealed tube'
_diffrn_radiation_type MoK\a
_diffrn_radiation_wavelength 0.71073
_diffrn_reflns_av_R_equivalents 0.0384
_diffrn_reflns_av_sigmaI/netI 0.0449
_diffrn_reflns_limit_h_max 34
_diffrn_reflns_limit_h_min -28
_diffrn_reflns_limit_k_max 6
_diffrn_reflns_limit_k_min -12
_diffrn_reflns_limit_l_max 20
_diffrn_reflns_limit_l_min -23
_diffrn_reflns_number 11388
_diffrn_reflns_theta_full 26.39
_diffrn_reflns_theta_max 26.39
_diffrn_reflns_theta_min 2.23
_exptl_absorpt_coefficient_mu 3.056
_exptl_absorpt_correction_T_max 1.179
_exptl_absorpt_correction_T_min 0.875
_exptl_absorpt_correction_type multi-scan
_exptl_absorpt_process_details 'SADABS (Bruker, 2000)'
_exptl_crystal_colour violet
_exptl_crystal_density_diffrn 1.808
_exptl_crystal_density_meas ?
_exptl_crystal_density_method 'not measured'
_exptl_crystal_description block
_exptl_crystal_F_000 2240
_exptl_crystal_size_max 0.25
_exptl_crystal_size_mid 0.20
_exptl_crystal_size_min 0.10
_refine_diff_density_max 1.246
_refine_diff_density_min -1.723
_refine_diff_density_rms 0.118
_refine_ls_extinction_method none
_refine_ls_goodness_of_fit_ref 1.022
_refine_ls_hydrogen_treatment mixed
_refine_ls_matrix_type full
_refine_ls_number_parameters 260
_refine_ls_number_reflns 4184
_refine_ls_number_restraints 0
_refine_ls_restrained_S_all 1.022
_refine_ls_R_factor_all 0.0555
_refine_ls_R_factor_gt 0.0392
_refine_ls_shift/su_max 0.036
_refine_ls_shift/su_mean 0.002
_refine_ls_structure_factor_coef Fsqd
_refine_ls_weighting_details 'calc w=1/[\s^2^(Fo^2^)+(0.0500P)^2^+18.0000P] where P=(Fo^2^+2Fc^2^)/3'
_refine_ls_weighting_scheme calc
_refine_ls_wR_factor_gt 0.0924
_refine_ls_wR_factor_ref 0.1003
_reflns_number_gt 3412
_reflns_number_total 4184
_reflns_threshold_expression >2sigma(I)
_cod_data_source_file ic0348502si20030718_093054_3.cif
_cod_data_source_block 3
_cod_depositor_comments
;
The following automatic conversions were performed:

'_symmetry_cell_setting' value 'Monoclinic' changed to 'monoclinic'
according to the built-in table from CIF Core dictionary named
'cif_core.dic' version 2.4.1 from 2010-06-29.

Automatic conversion script
Id: cif_fix_values 1646 2011-03-28 12:23:43Z adriana 

The following automatic conversions were performed:

'_exptl_crystal_density_meas' value 'NONE' was changed to '?' - the
value is perceived as not measured.

Automatic conversion script
Id: cif_fix_values 3008 2015-01-20 13:52:24Z robertas 
;
_cod_database_code 4312528

loop_
_symmetry_equiv_pos_as_xyz
'x, y, z'
'-x, y, -z+1/2'
'x+1/2, y+1/2, z'
'-x+1/2, y+1/2, -z+1/2'
'-x, -y, -z'
'x, -y, z-1/2'
'-x+1/2, -y+1/2, -z'
'x+1/2, -y+1/2, z-1/2'

loop_
_atom_site_label
_atom_site_type_symbol
_atom_site_fract_x
_atom_site_fract_y
_atom_site_fract_z
_atom_site_U_iso_or_equiv
_atom_site_adp_type
_atom_site_occupancy
_atom_site_symmetry_multiplicity
_atom_site_calc_flag
_atom_site_refinement_flags
_atom_site_disorder_assembly
_atom_site_disorder_group
Gd1 Gd 0.0000 0.92755(3) 0.2500 0.02491(11) Uani 1 2 d S . .
Fe1 Fe 0.2500 0.7500 0.5000 0.0225(2) Uani 1 2 d S . .
Cu1 Cu 0.11572(4) 0.77423(7) 0.60967(4) 0.0430(2) Uani 1 1 d . . .
N3 N 0.0825(2) 0.9378(5) 0.5394(3) 0.0402(11) Uani 1 1 d . . .
C3 C 0.1362(4) 0.4861(7) 0.6388(5) 0.072(2) Uani 1 1 d . . .
H3A H 0.1021 0.4616 0.6387 0.086 Uiso 1 1 calc R . .
H3B H 0.1700 0.4229 0.6773 0.086 Uiso 1 1 calc R . .
C13 C 0.2223(2) 0.5672(5) 0.4816(3) 0.0321(11) Uani 1 1 d . . .
C11 C 0.1639(2) 0.8122(5) 0.4066(3) 0.0282(10) Uani 1 1 d . . .
N4 N 0.0670(2) 0.6894(4) 0.4897(3) 0.0385(10) Uani 1 1 d . . .
O2 O 0.02692(18) 1.0040(4) 0.3897(2) 0.0393(9) Uani 1 1 d . . .
C9 C 0.0500(2) 0.9181(5) 0.4527(3) 0.0334(11) Uani 1 1 d . . .
N11 N 0.1132(2) 0.8492(5) 0.3524(3) 0.0383(10) Uani 1 1 d . . .
N13 N 0.2075(3) 0.4595(5) 0.4710(4) 0.0515(13) Uani 1 1 d . . .
C12 C 0.2604(2) 0.7243(5) 0.4087(3) 0.0325(11) Uani 1 1 d . . .
O1 O 0.00501(17) 0.7514(4) 0.3373(2) 0.0361(8) Uani 1 1 d . . .
N2 N 0.1617(3) 0.8604(5) 0.7308(3) 0.0638(17) Uani 1 1 d . . .
H2C H 0.1305 0.8598 0.7347 0.077 Uiso 1 1 calc R . .
C10 C 0.0396(2) 0.7736(5) 0.4240(3) 0.0307(11) Uani 1 1 d . . .
N12 N 0.2666(3) 0.7078(5) 0.3555(4) 0.0530(13) Uani 1 1 d . . .
C4 C 0.1886(4) 0.6320(7) 0.7749(4) 0.067(2) Uani 1 1 d . . .
H4A H 0.2270 0.5798 0.8123 0.081 Uiso 1 1 calc R . .
H4B H 0.1608 0.6011 0.7863 0.081 Uiso 1 1 calc R . .
C6 C 0.1743(4) 0.9960(7) 0.7408(4) 0.0618(19) Uani 1 1 d . . .
H6A H 0.2127 1.0083 0.7492 0.074 Uiso 1 1 calc R . .
H6B H 0.1836 1.0232 0.7971 0.074 Uiso 1 1 calc R . .
N1 N 0.1589(3) 0.6104(5) 0.6820(3) 0.0618(16) Uani 1 1 d . . .
H1C H 0.1937 0.6151 0.6863 0.074 Uiso 1 1 calc R . .
C1 C 0.0632(3) 0.5479(6) 0.4692(4) 0.0499(15) Uani 1 1 d . . .
H1A H 0.0650 0.5374 0.4204 0.060 Uiso 1 1 calc R . .
H1B H 0.0226 0.5144 0.4475 0.060 Uiso 1 1 calc R . .
C5 C 0.2044(3) 0.7695(7) 0.8025(4) 0.0575(18) Uani 1 1 d . . .
H5A H 0.2045 0.7848 0.8528 0.069 Uiso 1 1 calc R . .
H5B H 0.2468 0.7864 0.8243 0.069 Uiso 1 1 calc R . .
C2 C 0.1136(5) 0.4685(7) 0.5478(5) 0.085(3) Uani 1 1 d . . .
H2A H 0.1001 0.3772 0.5319 0.103 Uiso 1 1 calc R . .
H2B H 0.1501 0.4773 0.5512 0.103 Uiso 1 1 calc R . .
O1W O 0.06752(18) 1.1176(4) 0.2926(3) 0.0481(10) Uani 1 1 d . . .
O2W O 0.1684(2) 0.1872(5) 0.4641(3) 0.0644(13) Uani 1 1 d . . .
C8 C 0.0987(4) 1.0750(6) 0.5746(4) 0.0563(17) Uani 1 1 d . . .
H8A H 0.1275 1.1110 0.5666 0.068 Uiso 1 1 calc R . .
H8B H 0.0605 1.1279 0.5383 0.068 Uiso 1 1 calc R . .
O3W O 0.0236(3) 0.7423(6) 0.6249(5) 0.098(2) Uani 1 1 d . . .
O4W O -0.0778(3) 0.5415(7) 0.2390(4) 0.133(3) Uani 1 1 d . . .
C7 C 0.1275(5) 1.0870(7) 0.6702(5) 0.083(3) Uani 1 1 d . . .
H7A H 0.0930 1.0879 0.6719 0.100 Uiso 1 1 calc R . .
H7B H 0.1467 1.1739 0.6896 0.100 Uiso 1 1 calc R . .
O5W O 0.0000 1.3709(10) 0.2500 0.224(10) Uani 1 2 d S . .
H201 H 0.1791 0.2692 0.4701 0.050 Uiso 1 1 d . . .
H200 H 0.2036 0.1473 0.4884 0.050 Uiso 1 1 d . . .
H500 H 0.0308 1.4197 0.2646 0.050 Uiso 1 1 d . . .
H100 H 0.0997 1.1368 0.3496 0.050 Uiso 1 1 d . . .
H101 H 0.0488 1.1880 0.2667 0.050 Uiso 1 1 d . . .
H401 H -0.0529 0.6087 0.2679 0.050 Uiso 1 1 d . . .
H400 H -0.1031 0.5635 0.1817 0.050 Uiso 1 1 d . . .
H300 H 0.0084 0.6798 0.6381 0.050 Uiso 1 1 d . . .
H301 H 0.0081 0.8071 0.6358 0.050 Uiso 1 1 d . . .

loop_
_atom_site_aniso_label
_atom_site_aniso_U_11
_atom_site_aniso_U_22
_atom_site_aniso_U_33
_atom_site_aniso_U_23
_atom_site_aniso_U_13
_atom_site_aniso_U_12
Gd1 0.01786(16) 0.03170(19) 0.01406(16) 0.000 0.00508(13) 0.000
Fe1 0.0169(4) 0.0268(5) 0.0181(5) 0.0022(4) 0.0085(4) 0.0025(4)
Cu1 0.0534(4) 0.0383(4) 0.0214(3) 0.0037(3) 0.0166(3) 0.0049(3)
N3 0.048(3) 0.039(3) 0.022(2) -0.0001(19) 0.017(2) 0.002(2)
C3 0.090(6) 0.042(4) 0.047(4) 0.011(3) 0.027(4) 0.006(4)
C13 0.029(2) 0.035(3) 0.027(2) 0.000(2) 0.015(2) 0.001(2)
C11 0.021(2) 0.036(3) 0.022(2) 0.003(2) 0.011(2) 0.003(2)
N4 0.045(3) 0.035(2) 0.026(2) 0.0023(19) 0.018(2) 0.001(2)
O2 0.048(2) 0.036(2) 0.0232(18) 0.0057(15) 0.0174(17) 0.0116(17)
C9 0.032(3) 0.034(3) 0.028(2) 0.003(2) 0.017(2) 0.005(2)
N11 0.024(2) 0.047(3) 0.031(2) 0.003(2) 0.012(2) 0.0033(19)
N13 0.065(4) 0.035(3) 0.058(3) -0.008(2) 0.041(3) -0.010(2)
C12 0.032(3) 0.033(3) 0.027(3) 0.002(2) 0.016(2) 0.000(2)
O1 0.036(2) 0.037(2) 0.0232(18) 0.0004(15) 0.0132(16) -0.0051(16)
N2 0.071(4) 0.051(3) 0.026(3) 0.000(2) 0.011(3) -0.009(3)
C10 0.027(3) 0.035(3) 0.026(3) 0.000(2) 0.015(2) 0.000(2)
N12 0.072(4) 0.057(3) 0.048(3) -0.001(3) 0.047(3) -0.003(3)
C4 0.079(5) 0.065(5) 0.027(3) 0.012(3) 0.020(3) 0.006(4)
C6 0.074(5) 0.057(4) 0.035(3) -0.013(3) 0.026(3) -0.001(4)
N1 0.075(4) 0.053(3) 0.033(3) 0.013(2) 0.023(3) 0.023(3)
C1 0.061(4) 0.033(3) 0.040(3) 0.002(2) 0.025(3) -0.003(3)
C5 0.063(4) 0.072(5) 0.026(3) 0.009(3) 0.023(3) 0.016(4)
C2 0.126(8) 0.046(4) 0.050(4) 0.005(3) 0.041(5) 0.029(5)
O1W 0.039(2) 0.042(2) 0.035(2) 0.0014(17) 0.0100(18) -0.0066(17)
O2W 0.053(3) 0.054(3) 0.061(3) -0.012(2) 0.024(2) -0.015(2)
C8 0.079(5) 0.035(3) 0.044(3) 0.001(3) 0.034(3) 0.002(3)
O3W 0.088(4) 0.064(4) 0.129(6) -0.008(3) 0.063(4) 0.003(3)
O4W 0.118(6) 0.108(5) 0.064(4) 0.014(3) 0.008(4) -0.067(4)
C7 0.112(7) 0.042(4) 0.041(4) -0.005(3) 0.024(4) -0.003(4)
O5W 0.35(2) 0.049(6) 0.154(12) 0.000 0.106(14) 0.000

loop_
_atom_type_symbol
_atom_type_description
_atom_type_scat_dispersion_real
_atom_type_scat_dispersion_imag
_atom_type_scat_source
C C 0.0033 0.0016 'International Tables Vol C Tables 4.2.6.8 and 6.1.1.4'
H H 0.0000 0.0000 'International Tables Vol C Tables 4.2.6.8 and 6.1.1.4'
O O 0.0106 0.0060 'International Tables Vol C Tables 4.2.6.8 and 6.1.1.4'
Fe Fe 0.3463 0.8444 'International Tables Vol C Tables 4.2.6.8 and 6.1.1.4'
Cu Cu 0.3201 1.2651 'International Tables Vol C Tables 4.2.6.8 and 6.1.1.4'
Gd Gd -0.1653 3.9035 'International Tables Vol C Tables 4.2.6.8 and 6.1.1.4'
N N 0.0061 0.0033 'International Tables Vol C Tables 4.2.6.8 and 6.1.1.4'

loop_
_geom_angle_atom_site_label_1
_geom_angle_atom_site_label_2
_geom_angle_atom_site_label_3
_geom_angle
_geom_angle_site_symmetry_1
_geom_angle_site_symmetry_3
_geom_angle_publ_flag
O1 Gd1 O1 83.03(18) 2 . ?
O1 Gd1 O2 149.17(12) 2 . ?
O1 Gd1 O2 68.07(12) . . ?
O1 Gd1 O2 68.07(12) 2 2 ?
O1 Gd1 O2 149.17(12) . 2 ?
O2 Gd1 O2 142.19(18) . 2 ?
O1 Gd1 O1W 121.18(14) 2 . ?
O1 Gd1 O1W 132.11(12) . . ?
O2 Gd1 O1W 75.21(14) . . ?
O2 Gd1 O1W 74.99(13) 2 . ?
O1 Gd1 O1W 132.11(12) 2 2 ?
O1 Gd1 O1W 121.18(14) . 2 ?
O2 Gd1 O1W 74.99(13) . 2 ?
O2 Gd1 O1W 75.21(14) 2 2 ?
O1W Gd1 O1W 75.0(2) . 2 ?
O1 Gd1 N11 74.48(14) 2 2 ?
O1 Gd1 N11 78.24(14) . 2 ?
O2 Gd1 N11 108.28(14) . 2 ?
O2 Gd1 N11 83.71(14) 2 2 ?
O1W Gd1 N11 144.17(14) . 2 ?
O1W Gd1 N11 71.87(14) 2 2 ?
O1 Gd1 N11 78.24(14) 2 . ?
O1 Gd1 N11 74.48(14) . . ?
O2 Gd1 N11 83.71(14) . . ?
O2 Gd1 N11 108.28(14) 2 . ?
O1W Gd1 N11 71.87(14) . . ?
O1W Gd1 N11 144.17(14) 2 . ?
N11 Gd1 N11 143.3(2) 2 . ?
C11 Fe1 C11 180.000(1) 7_566 . ?
C11 Fe1 C13 87.9(2) 7_566 . ?
C11 Fe1 C13 92.1(2) . . ?
C11 Fe1 C13 92.1(2) 7_566 7_566 ?
C11 Fe1 C13 87.9(2) . 7_566 ?
C13 Fe1 C13 180.000(1) . 7_566 ?
C11 Fe1 C12 89.2(2) 7_566 . ?
C11 Fe1 C12 90.8(2) . . ?
C13 Fe1 C12 88.6(2) . . ?
C13 Fe1 C12 91.4(2) 7_566 . ?
C11 Fe1 C12 90.8(2) 7_566 7_566 ?
C11 Fe1 C12 89.2(2) . 7_566 ?
C13 Fe1 C12 91.4(2) . 7_566 ?
C13 Fe1 C12 88.6(2) 7_566 7_566 ?
C12 Fe1 C12 180.00(7) . 7_566 ?
N3 Cu1 N4 84.33(18) . . ?
N3 Cu1 N2 95.4(2) . . ?
N4 Cu1 N2 177.5(3) . . ?
N3 Cu1 N1 172.8(3) . . ?
N4 Cu1 N1 95.8(2) . . ?
N2 Cu1 N1 84.7(2) . . ?
C9 N3 C8 118.9(5) . . ?
C9 N3 Cu1 112.5(4) . . ?
C8 N3 Cu1 127.7(4) . . ?
N1 C3 C2 120.3(7) . . ?
N1 C3 H3A 107.2 . . ?
C2 C3 H3A 107.2 . . ?
N1 C3 H3B 107.2 . . ?
C2 C3 H3B 107.2 . . ?
H3A C3 H3B 106.9 . . ?
N13 C13 Fe1 178.2(5) . . ?
N11 C11 Fe1 179.2(5) . . ?
C10 N4 C1 119.3(5) . . ?
C10 N4 Cu1 112.5(4) . . ?
C1 N4 Cu1 128.0(3) . . ?
C9 O2 Gd1 116.1(3) . . ?
O2 C9 N3 128.1(5) . . ?
O2 C9 C10 116.9(4) . . ?
N3 C9 C10 115.1(4) . . ?
C11 N11 Gd1 172.1(4) . . ?
N12 C12 Fe1 179.2(5) . . ?
C10 O1 Gd1 115.3(3) . . ?
C6 N2 C5 121.5(6) . . ?
C6 N2 Cu1 120.5(4) . . ?
C5 N2 Cu1 110.5(4) . . ?
C6 N2 H2C 99.2 . . ?
C5 N2 H2C 99.2 . . ?
Cu1 N2 H2C 99.2 . . ?
N4 C10 O1 128.5(5) . . ?
N4 C10 C9 115.3(4) . . ?
O1 C10 C9 116.2(4) . . ?
N1 C4 C5 113.6(6) . . ?
N1 C4 H4A 108.8 . . ?
C5 C4 H4A 108.8 . . ?
N1 C4 H4B 108.8 . . ?
C5 C4 H4B 108.8 . . ?
H4A C4 H4B 107.7 . . ?
N2 C6 C7 120.2(6) . . ?
N2 C6 H6A 107.3 . . ?
C7 C6 H6A 107.3 . . ?
N2 C6 H6B 107.3 . . ?
C7 C6 H6B 107.3 . . ?
H6A C6 H6B 106.9 . . ?
C4 N1 C3 123.6(6) . . ?
C4 N1 Cu1 110.4(4) . . ?
C3 N1 Cu1 119.6(4) . . ?
C4 N1 H1C 98.4 . . ?
C3 N1 H1C 98.4 . . ?
Cu1 N1 H1C 98.4 . . ?
N4 C1 C2 113.7(5) . . ?
N4 C1 H1A 108.8 . . ?
C2 C1 H1A 108.8 . . ?
N4 C1 H1B 108.8 . . ?
C2 C1 H1B 108.8 . . ?
H1A C1 H1B 107.7 . . ?
N2 C5 C4 113.6(6) . . ?
N2 C5 H5A 108.9 . . ?
C4 C5 H5A 108.9 . . ?
N2 C5 H5B 108.9 . . ?
C4 C5 H5B 108.9 . . ?
H5A C5 H5B 107.7 . . ?
C3 C2 C1 124.2(7) . . ?
C3 C2 H2A 106.3 . . ?
C1 C2 H2A 106.3 . . ?
C3 C2 H2B 106.3 . . ?
C1 C2 H2B 106.3 . . ?
H2A C2 H2B 106.4 . . ?
Gd1 O1W H100 122.7 . . ?
Gd1 O1W H101 115.5 . . ?
H100 O1W H101 107.2 . . ?
H201 O2W H200 102.1 . . ?
C7 C8 N3 114.2(5) . . ?
C7 C8 H8A 108.7 . . ?
N3 C8 H8A 108.7 . . ?
C7 C8 H8B 108.7 . . ?
N3 C8 H8B 108.7 . . ?
H8A C8 H8B 107.6 . . ?
H300 O3W H301 94.7 . . ?
H401 O4W H400 105.6 . . ?
C8 C7 C6 124.0(7) . . ?
C8 C7 H7A 106.3 . . ?
C6 C7 H7A 106.3 . . ?
C8 C7 H7B 106.3 . . ?
C6 C7 H7B 106.3 . . ?
H7A C7 H7B 106.4 . . ?

loop_
_geom_bond_atom_site_label_1
_geom_bond_atom_site_label_2
_geom_bond_distance
_geom_bond_site_symmetry_2
_geom_bond_publ_flag
Gd1 O1 2.383(4) 2 ?
Gd1 O1 2.383(4) . ?
Gd1 O2 2.391(4) . ?
Gd1 O2 2.391(4) 2 ?
Gd1 O1W 2.426(4) . ?
Gd1 O1W 2.426(4) 2 ?
Gd1 N11 2.522(4) 2 ?
Gd1 N11 2.522(4) . ?
Fe1 C11 1.944(5) 7_566 ?
Fe1 C11 1.944(5) . ?
Fe1 C13 1.947(5) . ?
Fe1 C13 1.947(5) 7_566 ?
Fe1 C12 1.953(5) . ?
Fe1 C12 1.953(5) 7_566 ?
Cu1 N3 1.951(5) . ?
Cu1 N4 1.959(4) . ?
Cu1 N2 1.989(5) . ?
Cu1 N1 1.992(5) . ?
N3 C9 1.296(6) . ?
N3 C8 1.483(7) . ?
C3 N1 1.412(9) . ?
C3 C2 1.430(10) . ?
C3 H3A 0.9700 . ?
C3 H3B 0.9700 . ?
C13 N13 1.136(7) . ?
C11 N11 1.145(6) . ?
N4 C10 1.287(6) . ?
N4 C1 1.471(7) . ?
O2 C9 1.275(6) . ?
C9 C10 1.524(7) . ?
C12 N12 1.142(7) . ?
O1 C10 1.293(6) . ?
N2 C6 1.399(8) . ?
N2 C5 1.428(8) . ?
N2 H2C 0.9100 . ?
C4 N1 1.413(8) . ?
C4 C5 1.454(10) . ?
C4 H4A 0.9700 . ?
C4 H4B 0.9700 . ?
C6 C7 1.449(10) . ?
C6 H6A 0.9700 . ?
C6 H6B 0.9700 . ?
N1 H1C 0.9100 . ?
C1 C2 1.469(9) . ?
C1 H1A 0.9700 . ?
C1 H1B 0.9700 . ?
C5 H5A 0.9700 . ?
C5 H5B 0.9700 . ?
C2 H2A 0.9700 . ?
C2 H2B 0.9700 . ?
O1W H100 0.8782 . ?
O1W H101 0.8323 . ?
O2W H201 0.8635 . ?
O2W H200 0.8617 . ?
C8 C7 1.453(9) . ?
C8 H8A 0.9700 . ?
C8 H8B 0.9700 . ?
O3W H300 0.8792 . ?
O3W H301 0.8759 . ?
O4W H401 0.8668 . ?
O4W H400 0.8689 . ?
C7 H7A 0.9700 . ?
C7 H7B 0.9700 . ?
O5W H500 0.8583 . ?
